data_4113817
loop_
_publ_author_name
'Banu Kesanli'
'James Fettinger'
'Bryan Eichhorn'

_publ_section_title
;
 Controlled Aggregation of ME8n- Binary Anions (M = Cr, Mo; E = As, Sb)
 into One-Dimensional Arrays: Structures, Magnetism and Spectroscopy
;
_journal_name_full 'Journal of the American Chemical Society'
_journal_page_first 7367
_journal_page_last 7376
_journal_paper_doi 10.1021/ja034207e
_journal_volume 125
_journal_year 2003
_chemical_formula_sum 'C54 H108 As8 Cr N6 Na3 O18'
_chemical_formula_weight 1849.79
_chemical_name_systematic
; 
 ? 
;
_space_group_IT_number 2
_symmetry_cell_setting triclinic
_symmetry_space_group_name_Hall '-P 1'
_symmetry_space_group_name_H-M 'P -1'
_atom_sites_solution_hydrogens geom
_atom_sites_solution_primary direct
_atom_sites_solution_secondary difmap
_audit_creation_method SHELXL-97
_cell_angle_alpha 90.2330(10)
_cell_angle_beta 94.4800(10)
_cell_angle_gamma 97.4030(10)
_cell_formula_units_Z 2
_cell_length_a 13.9526(5)
_cell_length_b 16.2725(5)
_cell_length_c 16.4417(6)
_cell_measurement_temperature 193(2)
_cell_volume 3690.2(2)
_computing_cell_refinement 'Bruker SMART'
_computing_data_collection 'Bruker SMART'
_computing_data_reduction 'Bruker SAINT'
_computing_molecular_graphics 'Bruker SHELXTL'
_computing_publication_material 'Bruker SHELXTL'
_computing_structure_refinement 'SHELXL-97 (Sheldrick, 1997)'
_computing_structure_solution 'SHELXS-97 (Sheldrick, 1990)'
_diffrn_ambient_temperature 193(2)
_diffrn_measured_fraction_theta_full 0.994
_diffrn_measured_fraction_theta_max 0.994
_diffrn_measurement_device_type 'CCD area detector'
_diffrn_measurement_method 'phi and omega scans'
_diffrn_radiation_monochromator graphite
_diffrn_radiation_source 'fine-focus sealed tube'
_diffrn_radiation_type MoK\a
_diffrn_radiation_wavelength 0.71073
_diffrn_reflns_av_R_equivalents 0.0278
_diffrn_reflns_av_sigmaI/netI 0.0398
_diffrn_reflns_limit_h_max 18
_diffrn_reflns_limit_h_min -18
_diffrn_reflns_limit_k_max 21
_diffrn_reflns_limit_k_min -20
_diffrn_reflns_limit_l_max 21
_diffrn_reflns_limit_l_min -21
_diffrn_reflns_number 33278
_diffrn_reflns_theta_full 27.50
_diffrn_reflns_theta_max 27.50
_diffrn_reflns_theta_min 1.24
_diffrn_standards_decay_% 0
_exptl_absorpt_coefficient_mu 3.798
_exptl_absorpt_correction_type 'empirical, SADABS'
_exptl_crystal_colour Black
_exptl_crystal_density_diffrn 1.665
_exptl_crystal_description Block
_exptl_crystal_F_000 1878
_exptl_crystal_size_max 0.621
_exptl_crystal_size_mid 0.421
_exptl_crystal_size_min 0.357
_refine_diff_density_max 1.229
_refine_diff_density_min -0.401
_refine_diff_density_rms 0.091
_refine_ls_extinction_method none
_refine_ls_goodness_of_fit_ref 1.031
_refine_ls_hydrogen_treatment mixed
_refine_ls_matrix_type full
_refine_ls_number_parameters 927
_refine_ls_number_reflns 16832
_refine_ls_number_restraints 0
_refine_ls_restrained_S_all 1.031
_refine_ls_R_factor_all 0.0533
_refine_ls_R_factor_gt 0.0346
_refine_ls_shift/su_max 0.001
_refine_ls_shift/su_mean 0.000
_refine_ls_structure_factor_coef Fsqd
_refine_ls_weighting_details 'calc w=1/[\s^2^(Fo^2^)+(0.0457P)^2^+2.2760P] where P=(Fo^2^+2Fc^2^)/3'
_refine_ls_weighting_scheme calc
_refine_ls_wR_factor_gt 0.0883
_refine_ls_wR_factor_ref 0.0947
_reflns_number_gt 12790
_reflns_number_total 16832
_reflns_threshold_expression >2sigma(I)
_cod_data_source_file ja034207esi20030122_012809.cif
_cod_data_source_block '[Na(crypt)]3CrAs8'
_cod_database_code 4113817

loop_
_symmetry_equiv_pos_as_xyz
'x, y, z'
'-x, -y, -z'

loop_
_atom_site_label
_atom_site_type_symbol
_atom_site_fract_x
_atom_site_fract_y
_atom_site_fract_z
_atom_site_U_iso_or_equiv
_atom_site_adp_type
_atom_site_occupancy
_atom_site_symmetry_multiplicity
_atom_site_calc_flag
_atom_site_refinement_flags
_atom_site_disorder_assembly
_atom_site_disorder_group
Cr1 Cr 0.76706(3) 0.23932(3) 0.25895(3) 0.02376(10) Uani 1 1 d . A 1
As1 As 0.63366(3) 0.16760(2) 0.33840(2) 0.03843(9) Uani 1 1 d . A 1
As2 As 0.77330(3) 0.09584(2) 0.32164(2) 0.04025(9) Uani 1 1 d . A 1
As3 As 0.73999(3) 0.10654(2) 0.17446(2) 0.03973(9) Uani 1 1 d . A 1
As4 As 0.89264(2) 0.19589(2) 0.16962(2) 0.03214(8) Uani 1 1 d . A 1
As5 As 0.80358(2) 0.30774(2) 0.125005(18) 0.03114(8) Uani 1 1 d . A 1
As6 As 0.85647(2) 0.386210(19) 0.24965(2) 0.03131(8) Uani 1 1 d . A 1
As7 As 0.69061(2) 0.368701(19) 0.286690(19) 0.02971(8) Uani 1 1 d . A 1
As8 As 0.73716(3) 0.28553(2) 0.401400(19) 0.03506(8) Uani 1 1 d . A 1
Na11 Na 0.25539(8) 0.32218(8) 0.47920(7) 0.0319(3) Uani 1 1 d . . .
C11 C 0.1428(3) 0.4903(2) 0.5270(2) 0.0397(8) Uani 1 1 d . . .
H11A H 0.0913 0.5259 0.5145 0.040(9) Uiso 1 1 calc R . .
H11B H 0.1965 0.5236 0.5600 0.044(10) Uiso 1 1 calc R . .
N11 N 0.17827(19) 0.46455(17) 0.45047(16) 0.0334(6) Uani 1 1 d . . .
O11 O 0.17316(18) 0.36314(14) 0.59694(14) 0.0412(6) Uani 1 1 d . . .
C12 C 0.1033(3) 0.4180(2) 0.5759(2) 0.0421(8) Uani 1 1 d . . .
H12A H 0.0802 0.4388 0.6266 0.043(10) Uiso 1 1 calc R . .
H12B H 0.0469 0.3867 0.5442 0.041(10) Uiso 1 1 calc R . .
N12 N 0.3347(2) 0.1777(2) 0.50547(17) 0.0436(7) Uani 1 1 d . . .
O12 O 0.3640(2) 0.3300(2) 0.60945(16) 0.0634(8) Uani 1 1 d . . .
C13 C 0.2393(3) 0.3918(3) 0.6644(2) 0.0542(10) Uani 1 1 d . . .
H13A H 0.2040 0.3959 0.7139 0.071(14) Uiso 1 1 calc R . .
H13B H 0.2730 0.4474 0.6531 0.060(13) Uiso 1 1 calc R . .
O13 O 0.12853(18) 0.19606(16) 0.48750(16) 0.0480(6) Uani 1 1 d . . .
C14 C 0.3101(4) 0.3324(3) 0.6773(2) 0.0643(13) Uani 1 1 d . . .
H14A H 0.3542 0.3491 0.7264 0.064(12) Uiso 1 1 calc R . .
H14B H 0.2757 0.2766 0.6865 0.089(18) Uiso 1 1 calc R . .
O14 O 0.13686(16) 0.30566(16) 0.35972(15) 0.0428(6) Uani 1 1 d . . .
C15 C 0.4283(3) 0.2676(4) 0.6121(2) 0.0719(15) Uani 1 1 d . . .
H15A H 0.4597 0.2662 0.6681 0.087(15) Uiso 1 1 calc R . .
H15B H 0.4799 0.2838 0.5750 0.054(11) Uiso 1 1 calc R . .
O15 O 0.38567(16) 0.44733(15) 0.46005(14) 0.0405(5) Uani 1 1 d . . .
C16 C 0.3805(3) 0.1815(3) 0.5885(2) 0.0640(13) Uani 1 1 d . . .
H16A H 0.4298 0.1427 0.5930 0.065(13) Uiso 1 1 calc R . .
H16B H 0.3310 0.1635 0.6269 0.074(14) Uiso 1 1 calc R . .
O16 O 0.36568(15) 0.29878(14) 0.37397(13) 0.0357(5) Uani 1 1 d . . .
C17 C 0.2571(3) 0.1075(3) 0.4931(3) 0.0581(11) Uani 1 1 d . . .
H17A H 0.2778 0.0583 0.5212 0.083(15) Uiso 1 1 calc R . .
H17B H 0.2454 0.0940 0.4341 0.058(12) Uiso 1 1 calc R . .
C18 C 0.1637(3) 0.1275(3) 0.5257(3) 0.0589(11) Uani 1 1 d . . .
H18A H 0.1138 0.0785 0.5175 0.093(17) Uiso 1 1 calc R . .
H18B H 0.1752 0.1389 0.5851 0.055(12) Uiso 1 1 calc R . .
C19 C 0.0729(3) 0.1775(3) 0.4117(3) 0.0550(11) Uani 1 1 d . . .
H19A H 0.0130 0.1400 0.4205 0.061(12) Uiso 1 1 calc R . .
H19B H 0.1108 0.1496 0.3741 0.041(10) Uiso 1 1 calc R . .
C20 C 0.0483(3) 0.2561(3) 0.3766(3) 0.0521(10) Uani 1 1 d . . .
H20A H 0.0056 0.2450 0.3257 0.107(19) Uiso 1 1 calc R . .
H20B H 0.0137 0.2856 0.4156 0.034(9) Uiso 1 1 calc R . .
C21 C 0.1229(3) 0.3828(2) 0.3239(2) 0.0426(8) Uani 1 1 d . . .
H21A H 0.0693 0.3739 0.2804 0.060(12) Uiso 1 1 calc R . .
H21B H 0.1824 0.4057 0.2984 0.035(9) Uiso 1 1 calc R . .
C22 C 0.0992(2) 0.4452(2) 0.3862(2) 0.0418(8) Uani 1 1 d . . .
H22A H 0.0867 0.4969 0.3581 0.047(10) Uiso 1 1 calc R . .
H22B H 0.0394 0.4226 0.4115 0.035(9) Uiso 1 1 calc R . .
C23 C 0.2532(3) 0.5272(2) 0.4234(2) 0.0460(9) Uani 1 1 d . . .
H23A H 0.2327 0.5827 0.4304 0.047(10) Uiso 1 1 calc R . .
H23B H 0.2593 0.5184 0.3645 0.037(9) Uiso 1 1 calc R . .
C24 C 0.3509(3) 0.5256(2) 0.4691(3) 0.0485(9) Uani 1 1 d . . .
H24A H 0.3979 0.5699 0.4485 0.051(11) Uiso 1 1 calc R . .
H24B H 0.3459 0.5369 0.5277 0.050(11) Uiso 1 1 calc R . .
C25 C 0.4330(3) 0.4386(2) 0.3871(2) 0.0449(9) Uani 1 1 d . . .
H25A H 0.4933 0.4782 0.3880 0.055(11) Uiso 1 1 calc R . .
H25B H 0.3901 0.4501 0.3388 0.028(8) Uiso 1 1 calc R . .
C26 C 0.4560(2) 0.3518(2) 0.3832(2) 0.0419(8) Uani 1 1 d . . .
H26A H 0.4946 0.3444 0.3363 0.062(12) Uiso 1 1 calc R . .
H26B H 0.4938 0.3385 0.4338 0.033(9) Uiso 1 1 calc R . .
C27 C 0.3754(3) 0.2129(2) 0.3653(2) 0.0419(8) Uani 1 1 d . . .
H27A H 0.4238 0.2067 0.3255 0.058(12) Uiso 1 1 calc R . .
H27B H 0.3126 0.1828 0.3431 0.041(10) Uiso 1 1 calc R . .
C28 C 0.4063(3) 0.1742(3) 0.4449(2) 0.0475(9) Uani 1 1 d . . .
H28A H 0.4149 0.1157 0.4347 0.068(13) Uiso 1 1 calc R . .
H28B H 0.4696 0.2037 0.4669 0.035(9) Uiso 1 1 calc R . .
Na31 Na 0.67752(9) 0.68106(7) 0.03990(7) 0.0322(3) Uani 1 1 d . . .
C31 C 0.4847(2) 0.7165(2) 0.14805(19) 0.0338(7) Uani 1 1 d . . .
H31A H 0.4207 0.7342 0.1558 0.029(8) Uiso 1 1 calc R . .
H31B H 0.5301 0.7392 0.1944 0.046(10) Uiso 1 1 calc R . .
N31 N 0.51933(17) 0.75177(15) 0.07214(15) 0.0278(5) Uani 1 1 d . . .
O31 O 0.56491(14) 0.59772(13) 0.13134(13) 0.0310(5) Uani 1 1 d . . .
C32 C 0.4753(2) 0.6231(2) 0.1497(2) 0.0356(7) Uani 1 1 d . . .
H32A H 0.4587 0.6032 0.2043 0.033(9) Uiso 1 1 calc R . .
H32B H 0.4230 0.5992 0.1090 0.051(11) Uiso 1 1 calc R . .
N32 N 0.86318(18) 0.60153(16) 0.00478(16) 0.0332(6) Uani 1 1 d . . .
O32 O 0.66584(15) 0.51738(13) 0.02214(13) 0.0336(5) Uani 1 1 d . . .
C33 C 0.5605(2) 0.5097(2) 0.1291(2) 0.0361(7) Uani 1 1 d . . .
H33A H 0.5064 0.4855 0.0901 0.041(10) Uiso 1 1 calc R . .
H33B H 0.5491 0.4870 0.1837 0.041(10) Uiso 1 1 calc R . .
O33 O 0.76498(16) 0.71703(14) -0.09746(14) 0.0375(5) Uani 1 1 d . . .
C34 C 0.6540(2) 0.4882(2) 0.1032(2) 0.0363(7) Uani 1 1 d . . .
H34A H 0.7083 0.5143 0.1409 0.038(9) Uiso 1 1 calc R . .
H34B H 0.6541 0.4274 0.1045 0.066(13) Uiso 1 1 calc R . .
O34 O 0.56838(15) 0.70385(14) -0.08260(12) 0.0348(5) Uani 1 1 d . . .
C35 C 0.7379(2) 0.4806(2) -0.0163(2) 0.0343(7) Uani 1 1 d . . .
H35A H 0.7309 0.4911 -0.0755 0.055(11) Uiso 1 1 calc R . .
H35B H 0.7267 0.4198 -0.0088 0.045(10) Uiso 1 1 calc R . .
O35 O 0.71079(15) 0.82268(14) 0.11264(14) 0.0357(5) Uani 1 1 d . . .
C36 C 0.8402(2) 0.51233(19) 0.0162(2) 0.0352(7) Uani 1 1 d . . .
H36A H 0.8484 0.5001 0.0751 0.009(6) Uiso 1 1 calc R . .
H36B H 0.8862 0.4830 -0.0122 0.043(10) Uiso 1 1 calc R . .
O36 O 0.83127(16) 0.70402(14) 0.14677(15) 0.0409(5) Uani 1 1 d . . .
C37 C 0.8866(2) 0.6200(2) -0.0796(2) 0.0385(8) Uani 1 1 d . . .
H37A H 0.8487 0.5778 -0.1170 0.038(9) Uiso 1 1 calc R . .
H37B H 0.9562 0.6165 -0.0843 0.047(10) Uiso 1 1 calc R . .
C38 C 0.8644(2) 0.7047(2) -0.1048(2) 0.0409(8) Uani 1 1 d . . .
H38A H 0.9072 0.7469 -0.0707 0.080(15) Uiso 1 1 calc R . .
H38B H 0.8795 0.7135 -0.1622 0.052(11) Uiso 1 1 calc R . .
C39 C 0.6981(3) 0.6754(2) -0.1590(2) 0.0406(8) Uani 1 1 d . . .
H39A H 0.6858 0.6156 -0.1470 0.040(10) Uiso 1 1 calc R . .
H39B H 0.7252 0.6815 -0.2129 0.033(9) Uiso 1 1 calc R . .
C40 C 0.6059(3) 0.7127(2) -0.16042(19) 0.0385(8) Uani 1 1 d . . .
H40A H 0.6180 0.7722 -0.1740 0.034(9) Uiso 1 1 calc R . .
H40B H 0.5582 0.6846 -0.2026 0.049(11) Uiso 1 1 calc R . .
C41 C 0.4867(2) 0.7478(2) -0.0792(2) 0.0393(8) Uani 1 1 d . . .
H41A H 0.4367 0.7284 -0.1235 0.039(9) Uiso 1 1 calc R . .
H41B H 0.5066 0.8079 -0.0859 0.040(10) Uiso 1 1 calc R . .
C42 C 0.4464(2) 0.7320(2) 0.00330(19) 0.0388(8) Uani 1 1 d . . .
H42A H 0.3930 0.7657 0.0084 0.049(11) Uiso 1 1 calc R . .
H42B H 0.4191 0.6729 0.0060 0.050(11) Uiso 1 1 calc R . .
C43 C 0.5455(2) 0.8415(2) 0.0822(2) 0.0369(7) Uani 1 1 d . . .
H43A H 0.4909 0.8654 0.1041 0.032(8) Uiso 1 1 calc R . .
H43B H 0.5557 0.8660 0.0280 0.037(9) Uiso 1 1 calc R . .
C44 C 0.6356(2) 0.8651(2) 0.1382(2) 0.0392(8) Uani 1 1 d . . .
H44A H 0.6553 0.9257 0.1367 0.055(11) Uiso 1 1 calc R . .
H44B H 0.6226 0.8500 0.1949 0.048(11) Uiso 1 1 calc R . .
C45 C 0.7979(2) 0.8420(2) 0.1633(2) 0.0423(8) Uani 1 1 d . . .
H45A H 0.7856 0.8312 0.2210 0.056(12) Uiso 1 1 calc R . .
H45B H 0.8233 0.9013 0.1583 0.046(10) Uiso 1 1 calc R . .
C46 C 0.8696(2) 0.7892(2) 0.1370(3) 0.0475(9) Uani 1 1 d . . .
H46A H 0.8816 0.7998 0.0792 0.064(13) Uiso 1 1 calc R . .
H46B H 0.9318 0.8023 0.1706 0.053(11) Uiso 1 1 calc R . .
C47 C 0.9038(2) 0.6489(2) 0.1471(2) 0.0448(9) Uani 1 1 d . . .
H47A H 0.8765 0.5942 0.1671 0.047(10) Uiso 1 1 calc R . .
H47B H 0.9593 0.6709 0.1857 0.045(10) Uiso 1 1 calc R . .
C48 C 0.9403(2) 0.6374(2) 0.0640(2) 0.0420(8) Uani 1 1 d . . .
H48A H 0.9691 0.6918 0.0442 0.051(11) Uiso 1 1 calc R . .
H48B H 0.9918 0.6008 0.0689 0.038(9) Uiso 1 1 calc R . .
Na51 Na 0.21023(8) 0.90754(7) 0.23307(7) 0.0304(3) Uani 1 1 d . . .
C51 C 0.2595(3) 0.8796(2) 0.4283(2) 0.0453(9) Uani 1 1 d . . .
H51A H 0.2639 0.8514 0.4815 0.078(14) Uiso 1 1 calc R B .
H51B H 0.2142 0.9214 0.4320 0.049(11) Uiso 1 1 calc R . .
N51 N 0.2201(2) 0.81792(17) 0.36380(17) 0.0384(6) Uani 1 1 d . B .
O51 O 0.35334(16) 0.95831(14) 0.33320(14) 0.0377(5) Uani 1 1 d . B .
C52 C 0.3580(3) 0.9229(2) 0.4124(2) 0.0420(8) Uani 1 1 d . B .
H52A H 0.3790 0.9670 0.4541 0.062(12) Uiso 1 1 calc R . .
H52B H 0.4058 0.8829 0.4157 0.037(9) Uiso 1 1 calc R . .
N52 N 0.19396(17) 1.00889(15) 0.09175(15) 0.0274(5) Uani 1 1 d . B .
O52 O 0.37554(15) 0.95984(13) 0.16666(13) 0.0320(5) Uani 1 1 d . B .
C53 C 0.4465(2) 0.9754(2) 0.3023(2) 0.0404(8) Uani 1 1 d . . .
H53A H 0.4747 0.9232 0.2958 0.053(11) Uiso 1 1 calc R B .
H53B H 0.4906 1.0122 0.3408 0.056(11) Uiso 1 1 calc R . .
O53 O 0.12372(15) 1.03260(13) 0.25422(12) 0.0308(5) Uani 1 1 d . B .
C54 C 0.4350(2) 1.0167(2) 0.2213(2) 0.0401(8) Uani 1 1 d . B .
H54A H 0.4044 1.0678 0.2273 0.042(10) Uiso 1 1 calc R . .
H54B H 0.4992 1.0320 0.1999 0.055(11) Uiso 1 1 calc R . .
O54 O 0.04971(18) 0.88161(15) 0.30955(17) 0.0508(7) Uani 0.81 1 d P B 1
C55 C 0.3666(2) 0.9905(2) 0.08509(19) 0.0353(7) Uani 1 1 d . . .
H55A H 0.3492 0.9431 0.0465 0.025(8) Uiso 1 1 calc R B .
H55B H 0.4301 1.0197 0.0718 0.045(10) Uiso 1 1 calc R . .
O55 O 0.24485(16) 0.75822(13) 0.20866(14) 0.0365(5) Uani 1 1 d . B .
C56 C 0.2907(2) 1.0490(2) 0.0740(2) 0.0343(7) Uani 1 1 d . B .
H56A H 0.3097 1.0978 0.1106 0.035(9) Uiso 1 1 calc R . .
H56B H 0.2880 1.0689 0.0171 0.038(9) Uiso 1 1 calc R . .
O56 O 0.11576(15) 0.83512(13) 0.11014(12) 0.0314(5) Uani 1 1 d . B .
C57 C 0.1330(2) 1.07233(19) 0.11178(19) 0.0320(7) Uani 1 1 d . . .
H57A H 0.0640 1.0499 0.0994 0.039(9) Uiso 1 1 calc R B .
H57B H 0.1475 1.1211 0.0769 0.044(10) Uiso 1 1 calc R . .
C58 C 0.1485(2) 1.09936(19) 0.19953(19) 0.0342(7) Uani 1 1 d . B .
H58A H 0.2174 1.1222 0.2119 0.031(9) Uiso 1 1 calc R . .
H58B H 0.1086 1.1441 0.2088 0.025(8) Uiso 1 1 calc R . .
C59 C 0.0216(2) 1.0104(2) 0.2553(2) 0.0364(7) Uani 1 1 d . . .
H59A H -0.0054 0.9845 0.2024 0.049(11) Uiso 1 1 calc R B .
H59B H -0.0100 1.0604 0.2640 0.036(9) Uiso 1 1 calc R . .
C60 C 0.0028(3) 0.9512(2) 0.3222(2) 0.0398(8) Uani 1 1 d . B .
H60A H 0.0274 0.9780 0.3753 0.048(11) Uiso 1 1 calc R C 1
H60B H -0.0678 0.9342 0.3233 0.051(11) Uiso 1 1 calc R C 1
C61 C 0.0497(3) 0.8316(3) 0.3843(3) 0.0400(10) Uani 0.81 1 d P B 1
H61A H -0.0151 0.7997 0.3886 0.048(13) Uiso 0.81 1 calc PR B 1
H61B H 0.0656 0.8681 0.4331 0.037(11) Uiso 0.81 1 calc PR B 1
C62 C 0.1256(3) 0.7731(3) 0.3785(3) 0.0405(11) Uani 0.81 1 d P B 1
H62A H 0.1314 0.7420 0.4300 0.049(13) Uiso 0.81 1 calc PR B 1
H62B H 0.1046 0.7325 0.3336 0.028(10) Uiso 0.81 1 calc PR B 1
O54A O 0.04971(18) 0.88161(15) 0.30955(17) 0.0508(7) Uani 0.19 1 d P B 2
C61A C 0.0367(14) 0.8006(13) 0.3275(13) 0.046(4) Uiso 0.19 1 d P B 2
H61C H 0.0487 0.7653 0.2812 0.055 Uiso 0.19 1 calc PR B 2
H61D H -0.0288 0.7828 0.3455 0.055 Uiso 0.19 1 calc PR B 2
C62A C 0.1128(17) 0.8017(15) 0.3951(14) 0.037(6) Uiso 0.19 1 d P B 2
H62C H 0.1049 0.7479 0.4234 0.045 Uiso 0.19 1 calc PR B 2
H62D H 0.1051 0.8457 0.4349 0.045 Uiso 0.19 1 calc PR B 2
C63 C 0.2862(3) 0.7570(2) 0.3502(2) 0.0428(8) Uani 1 1 d . . .
H63A H 0.2897 0.7209 0.3984 0.067(13) Uiso 1 1 calc R B .
H63B H 0.3519 0.7865 0.3448 0.037(9) Uiso 1 1 calc R . .
C64 C 0.2552(3) 0.7040(2) 0.2755(2) 0.0460(9) Uani 1 1 d . B .
H64A H 0.3046 0.6673 0.2659 0.041(10) Uiso 1 1 calc R . .
H64B H 0.1929 0.6692 0.2825 0.039(9) Uiso 1 1 calc R . .
C65 C 0.1967(2) 0.7178(2) 0.1381(2) 0.0382(7) Uani 1 1 d . . .
H65A H 0.1349 0.6856 0.1516 0.031(8) Uiso 1 1 calc R B .
H65B H 0.2376 0.6790 0.1159 0.059(12) Uiso 1 1 calc R . .
C66 C 0.1772(2) 0.7818(2) 0.0764(2) 0.0378(7) Uani 1 1 d . B .
H66A H 0.2388 0.8143 0.0632 0.038(9) Uiso 1 1 calc R . .
H66B H 0.1449 0.7549 0.0256 0.048(10) Uiso 1 1 calc R . .
C67 C 0.0753(2) 0.8879(2) 0.05043(19) 0.0338(7) Uani 1 1 d . . .
H67A H 0.0223 0.9129 0.0738 0.026(8) Uiso 1 1 calc R B .
H67B H 0.0468 0.8538 0.0024 0.035(9) Uiso 1 1 calc R . .
C68 C 0.1490(2) 0.9562(2) 0.02299(19) 0.0341(7) Uani 1 1 d . B .
H68A H 0.1999 0.9315 -0.0037 0.023(8) Uiso 1 1 calc R . .
H68B H 0.1169 0.9906 -0.0176 0.040(9) Uiso 1 1 calc R . .

loop_
_atom_site_aniso_label
_atom_site_aniso_U_11
_atom_site_aniso_U_22
_atom_site_aniso_U_33
_atom_site_aniso_U_23
_atom_site_aniso_U_13
_atom_site_aniso_U_12
Cr1 0.0251(2) 0.0228(2) 0.0236(2) -0.00003(18) 0.00242(17) 0.00338(18)
As1 0.03685(18) 0.03477(19) 0.0440(2) 0.00062(15) 0.01413(15) -0.00076(14)
As2 0.0516(2) 0.02968(18) 0.0428(2) 0.00834(15) 0.01331(16) 0.01163(15)
As3 0.0476(2) 0.03008(18) 0.04027(19) -0.01005(14) 0.00885(15) -0.00249(15)
As4 0.03160(17) 0.03330(18) 0.03402(17) 0.00200(13) 0.00658(13) 0.01125(13)
As5 0.03599(17) 0.03310(18) 0.02618(16) 0.00387(13) 0.00382(12) 0.01056(13)
As6 0.02855(16) 0.02663(16) 0.03758(18) -0.00010(13) -0.00044(13) 0.00104(12)
As7 0.03218(16) 0.02906(17) 0.02955(16) 0.00116(12) 0.00366(12) 0.00950(13)
As8 0.0498(2) 0.03170(18) 0.02439(16) 0.00041(13) 0.00314(14) 0.00794(15)
Na11 0.0311(6) 0.0372(7) 0.0287(6) -0.0012(5) 0.0010(5) 0.0099(5)
C11 0.0432(19) 0.0344(18) 0.0433(19) -0.0061(15) 0.0007(15) 0.0134(15)
N11 0.0332(14) 0.0347(15) 0.0333(14) -0.0019(11) 0.0010(11) 0.0089(11)
O11 0.0539(15) 0.0381(13) 0.0332(12) -0.0053(10) 0.0016(11) 0.0138(11)
C12 0.0408(19) 0.047(2) 0.0404(19) -0.0089(16) 0.0058(15) 0.0120(16)
N12 0.0484(17) 0.0555(19) 0.0342(15) 0.0115(13) 0.0167(13) 0.0257(15)
O12 0.0659(19) 0.087(2) 0.0391(15) 0.0016(14) -0.0041(13) 0.0225(16)
C13 0.078(3) 0.055(3) 0.0314(19) -0.0112(17) -0.0064(18) 0.023(2)
O13 0.0469(15) 0.0447(15) 0.0530(16) -0.0118(12) 0.0074(12) 0.0064(12)
C14 0.078(3) 0.090(4) 0.030(2) -0.001(2) -0.0028(19) 0.035(3)
O14 0.0311(12) 0.0507(15) 0.0464(14) -0.0166(11) -0.0069(10) 0.0110(11)
C15 0.057(3) 0.133(5) 0.033(2) 0.000(2) -0.0070(19) 0.048(3)
O15 0.0341(12) 0.0455(14) 0.0413(13) 0.0000(11) 0.0042(10) 0.0017(10)
C16 0.066(3) 0.098(4) 0.041(2) 0.029(2) 0.017(2) 0.052(3)
O16 0.0294(11) 0.0449(14) 0.0333(12) 0.0025(10) 0.0021(9) 0.0073(10)
C17 0.079(3) 0.045(2) 0.059(3) 0.0112(19) 0.032(2) 0.024(2)
C18 0.065(3) 0.054(3) 0.060(3) 0.002(2) 0.028(2) 0.003(2)
C19 0.045(2) 0.055(3) 0.062(3) -0.027(2) 0.0059(19) -0.0043(19)
C20 0.0306(18) 0.059(3) 0.063(3) -0.021(2) -0.0064(17) 0.0001(17)
C21 0.0369(18) 0.060(2) 0.0327(18) -0.0074(16) -0.0044(14) 0.0173(17)
C22 0.0360(18) 0.055(2) 0.0372(18) -0.0012(16) -0.0023(14) 0.0212(16)
C23 0.059(2) 0.0290(18) 0.051(2) 0.0084(16) 0.0051(18) 0.0093(16)
C24 0.047(2) 0.0328(19) 0.062(3) -0.0038(17) 0.0045(18) -0.0054(16)
C25 0.0337(18) 0.054(2) 0.046(2) 0.0067(17) 0.0089(15) -0.0038(16)
C26 0.0282(17) 0.060(2) 0.0374(18) -0.0015(16) 0.0046(14) 0.0044(16)
C27 0.048(2) 0.048(2) 0.0327(18) -0.0003(15) 0.0091(15) 0.0141(17)
C28 0.052(2) 0.058(2) 0.040(2) 0.0047(17) 0.0152(17) 0.0311(19)
Na31 0.0316(6) 0.0312(7) 0.0331(6) 0.0017(5) 0.0024(5) 0.0020(5)
C31 0.0327(16) 0.0375(18) 0.0332(17) 0.0048(14) 0.0092(13) 0.0079(14)
N31 0.0236(12) 0.0310(14) 0.0291(13) 0.0046(10) 0.0035(10) 0.0032(10)
O31 0.0247(10) 0.0272(11) 0.0414(12) 0.0036(9) 0.0049(9) 0.0038(8)
C32 0.0289(16) 0.0383(18) 0.0404(18) 0.0098(14) 0.0076(13) 0.0041(13)
N32 0.0293(13) 0.0292(14) 0.0409(15) 0.0026(11) 0.0046(11) 0.0015(11)
O32 0.0299(11) 0.0345(12) 0.0373(12) 0.0095(9) 0.0039(9) 0.0063(9)
C33 0.0396(18) 0.0288(17) 0.0406(18) 0.0086(14) 0.0068(14) 0.0048(14)
O33 0.0342(12) 0.0410(13) 0.0386(13) -0.0015(10) 0.0072(10) 0.0072(10)
C34 0.0443(19) 0.0327(18) 0.0337(17) 0.0083(14) 0.0043(14) 0.0103(14)
O34 0.0347(12) 0.0442(13) 0.0263(11) 0.0067(9) 0.0013(9) 0.0084(10)
C35 0.0364(17) 0.0269(16) 0.0388(18) 0.0012(13) 0.0062(14) -0.0011(13)
O35 0.0306(11) 0.0333(12) 0.0420(13) -0.0072(10) -0.0005(9) 0.0015(9)
C36 0.0326(17) 0.0298(17) 0.0448(19) 0.0057(14) 0.0062(14) 0.0082(13)
O36 0.0293(12) 0.0358(13) 0.0565(15) -0.0019(11) 0.0024(10) 0.0007(10)
C37 0.0356(18) 0.0350(18) 0.046(2) 0.0028(15) 0.0145(15) 0.0032(14)
C38 0.0371(18) 0.0344(18) 0.053(2) 0.0035(16) 0.0155(16) 0.0029(15)
C39 0.050(2) 0.044(2) 0.0296(17) -0.0039(14) 0.0075(15) 0.0095(16)
C40 0.0459(19) 0.044(2) 0.0262(16) 0.0043(14) 0.0038(14) 0.0067(16)
C41 0.0330(17) 0.052(2) 0.0333(17) 0.0064(15) -0.0024(13) 0.0115(15)
C42 0.0266(16) 0.055(2) 0.0341(17) 0.0043(15) 0.0007(13) 0.0054(15)
C43 0.0354(17) 0.0294(17) 0.049(2) 0.0075(14) 0.0099(15) 0.0103(13)
C44 0.0423(19) 0.0268(17) 0.049(2) -0.0046(14) 0.0099(15) 0.0018(14)
C45 0.0383(19) 0.0352(19) 0.049(2) -0.0069(16) -0.0052(15) -0.0055(15)
C46 0.0293(17) 0.039(2) 0.071(3) 0.0004(18) -0.0052(17) -0.0032(15)
C47 0.0327(18) 0.044(2) 0.056(2) -0.0011(17) -0.0063(16) 0.0063(15)
C48 0.0271(16) 0.041(2) 0.058(2) -0.0040(17) 0.0029(15) 0.0051(14)
Na51 0.0342(6) 0.0281(6) 0.0293(6) 0.0033(5) 0.0028(5) 0.0058(5)
C51 0.063(2) 0.043(2) 0.0323(18) 0.0099(15) 0.0087(16) 0.0135(18)
N51 0.0435(16) 0.0359(16) 0.0365(15) 0.0128(12) 0.0057(12) 0.0057(12)
O51 0.0371(12) 0.0374(13) 0.0376(13) 0.0105(10) -0.0015(10) 0.0037(10)
C52 0.052(2) 0.0381(19) 0.0343(18) 0.0057(15) -0.0081(15) 0.0081(16)
N52 0.0277(13) 0.0265(13) 0.0283(13) 0.0038(10) 0.0044(10) 0.0032(10)
O52 0.0314(11) 0.0256(11) 0.0385(12) 0.0074(9) 0.0018(9) 0.0017(9)
C53 0.0339(18) 0.0374(19) 0.048(2) 0.0060(15) -0.0050(15) 0.0020(14)
O53 0.0313(11) 0.0301(11) 0.0320(11) 0.0059(9) 0.0046(9) 0.0068(9)
C54 0.0351(18) 0.0362(19) 0.047(2) 0.0061(15) 0.0038(15) -0.0035(14)
O54 0.0475(15) 0.0345(14) 0.0756(19) 0.0205(13) 0.0233(13) 0.0133(11)
C55 0.0322(17) 0.0386(19) 0.0365(17) 0.0085(14) 0.0095(13) 0.0052(14)
O55 0.0416(13) 0.0279(12) 0.0393(13) 0.0053(10) 0.0002(10) 0.0038(10)
C56 0.0357(17) 0.0300(17) 0.0385(18) 0.0086(14) 0.0094(14) 0.0048(13)
O56 0.0352(11) 0.0295(11) 0.0304(11) 0.0008(9) 0.0057(9) 0.0061(9)
C57 0.0335(17) 0.0279(16) 0.0368(17) 0.0098(13) 0.0080(13) 0.0091(13)
C58 0.0378(18) 0.0270(16) 0.0394(18) 0.0051(13) 0.0080(14) 0.0070(13)
C59 0.0309(16) 0.0382(19) 0.0421(19) 0.0071(15) 0.0084(14) 0.0084(14)
C60 0.0401(19) 0.0392(19) 0.0424(19) 0.0062(15) 0.0133(15) 0.0077(15)
C61 0.041(2) 0.036(2) 0.046(3) 0.016(2) 0.0192(19) 0.0069(19)
C62 0.045(3) 0.029(3) 0.052(3) 0.016(2) 0.020(2) 0.010(2)
O54A 0.0475(15) 0.0345(14) 0.0756(19) 0.0205(13) 0.0233(13) 0.0133(11)
C63 0.051(2) 0.0341(19) 0.043(2) 0.0128(15) -0.0018(16) 0.0099(16)
C64 0.053(2) 0.0308(18) 0.055(2) 0.0140(16) 0.0023(18) 0.0099(16)
C65 0.0395(18) 0.0300(17) 0.046(2) -0.0057(14) 0.0057(15) 0.0064(14)
C66 0.0406(18) 0.0376(19) 0.0363(18) -0.0080(14) 0.0073(14) 0.0073(15)
C67 0.0329(16) 0.0346(17) 0.0328(16) 0.0009(13) -0.0030(13) 0.0038(13)
C68 0.0369(17) 0.0360(18) 0.0300(16) 0.0038(13) 0.0016(13) 0.0068(14)

loop_
_atom_type_symbol
_atom_type_description
_atom_type_scat_dispersion_real
_atom_type_scat_dispersion_imag
_atom_type_scat_source
C C 0.0033 0.0016 'International Tables Vol C Tables 4.2.6.8 and 6.1.1.4'
H H 0.0000 0.0000 'International Tables Vol C Tables 4.2.6.8 and 6.1.1.4'
N N 0.0061 0.0033 'International Tables Vol C Tables 4.2.6.8 and 6.1.1.4'
O O 0.0106 0.0060 'International Tables Vol C Tables 4.2.6.8 and 6.1.1.4'
Na Na 0.0362 0.0249 'International Tables Vol C Tables 4.2.6.8 and 6.1.1.4'
Cr Cr 0.3209 0.6236 'International Tables Vol C Tables 4.2.6.8 and 6.1.1.4'
As As 0.0499 2.0058 'International Tables Vol C Tables 4.2.6.8 and 6.1.1.4'

loop_
_geom_angle_atom_site_label_1
_geom_angle_atom_site_label_2
_geom_angle_atom_site_label_3
_geom_angle
As1 Cr1 As5 144.10(2)
As1 Cr1 As3 83.929(18)
As5 Cr1 As3 84.319(17)
As1 Cr1 As7 84.302(17)
As5 Cr1 As7 84.397(17)
As3 Cr1 As7 141.97(2)
As1 Cr1 As4 136.67(2)
As5 Cr1 As4 57.001(14)
As3 Cr1 As4 57.149(15)
As7 Cr1 As4 137.87(2)
As1 Cr1 As8 57.235(15)
As5 Cr1 As8 136.94(2)
As3 Cr1 As8 137.61(2)
As7 Cr1 As8 57.033(14)
As4 Cr1 As8 144.85(2)
As1 Cr1 As6 136.85(2)
As5 Cr1 As6 56.867(14)
As3 Cr1 As6 137.91(2)
As7 Cr1 As6 56.719(14)
As4 Cr1 As6 85.828(17)
As8 Cr1 As6 84.074(17)
As1 Cr1 As2 57.041(15)
As5 Cr1 As2 136.88(2)
As3 Cr1 As2 57.153(16)
As7 Cr1 As2 137.64(2)
As4 Cr1 As2 83.990(17)
As8 Cr1 As2 85.376(17)
As6 Cr1 As2 145.18(2)
As8 As1 As2 90.939(17)
As8 As1 Cr1 61.705(15)
As2 As1 Cr1 62.349(15)
As1 As2 As3 87.985(17)
As1 As2 Cr1 60.610(15)
As3 As2 Cr1 60.798(15)
As4 As3 As2 89.122(17)
As4 As3 Cr1 61.486(15)
As2 As3 Cr1 62.049(15)
As5 As4 As3 89.129(16)
As5 As4 Cr1 61.331(14)
As3 As4 Cr1 61.364(15)
As4 As5 As6 91.615(15)
As4 As5 Cr1 61.668(14)
As6 As5 Cr1 62.216(15)
As7 As6 As5 89.209(15)
As7 As6 Cr1 61.102(14)
As5 As6 Cr1 60.918(14)
As6 As7 As8 89.677(15)
As6 As7 Cr1 62.180(15)
As8 As7 Cr1 61.561(15)
As7 As8 As1 88.914(16)
As7 As8 Cr1 61.407(14)
As1 As8 Cr1 61.060(15)
O14 Na11 O11 108.34(9)
O14 Na11 O16 81.11(8)
O11 Na11 O16 168.69(10)
O14 Na11 O12 174.09(11)
O11 Na11 O12 67.83(9)
O16 Na11 O12 103.23(9)
O14 Na11 O13 67.00(9)
O11 Na11 O13 80.13(9)
O16 Na11 O13 109.86(9)
O12 Na11 O13 107.48(11)
O14 Na11 O15 110.09(9)
O11 Na11 O15 103.75(9)
O16 Na11 O15 66.42(8)
O12 Na11 O15 75.52(10)
O13 Na11 O15 175.89(9)
O14 Na11 N11 69.46(8)
O11 Na11 N11 68.82(8)
O16 Na11 N11 110.25(9)
O12 Na11 N11 112.13(10)
O13 Na11 N11 113.37(9)
O15 Na11 N11 67.32(8)
O14 Na11 N12 109.93(10)
O11 Na11 N12 112.23(9)
O16 Na11 N12 68.74(8)
O12 Na11 N12 68.56(10)
O13 Na11 N12 66.94(9)
O15 Na11 N12 112.29(9)
N11 Na11 N12 178.95(9)
N11 C11 C12 112.4(3)
N11 C11 H11A 109.1
C12 C11 H11A 109.1
N11 C11 H11B 109.1
C12 C11 H11B 109.1
H11A C11 H11B 107.9
C23 N11 C11 111.0(3)
C23 N11 C22 110.9(3)
C11 N11 C22 111.9(3)
C23 N11 Na11 108.96(19)
C11 N11 Na11 107.46(19)
C22 N11 Na11 106.44(19)
C13 O11 C12 113.4(3)
C13 O11 Na11 112.6(2)
C12 O11 Na11 112.97(19)
O11 C12 C11 112.9(3)
O11 C12 H12A 109.0
C11 C12 H12A 109.0
O11 C12 H12B 109.0
C11 C12 H12B 109.0
H12A C12 H12B 107.8
C16 N12 C17 112.1(3)
C16 N12 C28 111.4(3)
C17 N12 C28 110.3(3)
C16 N12 Na11 107.6(2)
C17 N12 Na11 108.6(2)
C28 N12 Na11 106.7(2)
C14 O12 C15 114.8(3)
C14 O12 Na11 110.8(2)
C15 O12 Na11 112.1(2)
O11 C13 C14 108.2(3)
O11 C13 H13A 110.1
C14 C13 H13A 110.1
O11 C13 H13B 110.1
C14 C13 H13B 110.1
H13A C13 H13B 108.4
C18 O13 C19 114.7(3)
C18 O13 Na11 114.3(2)
C19 O13 Na11 112.3(2)
O12 C14 C13 110.3(4)
O12 C14 H14A 109.6
C13 C14 H14A 109.6
O12 C14 H14B 109.6
C13 C14 H14B 109.6
H14A C14 H14B 108.1
C21 O14 C20 113.5(3)
C21 O14 Na11 112.00(19)
C20 O14 Na11 112.4(2)
O12 C15 C16 114.9(4)
O12 C15 H15A 108.5
C16 C15 H15A 108.5
O12 C15 H15B 108.5
C16 C15 H15B 108.5
H15A C15 H15B 107.5
C25 O15 C24 114.4(3)
C25 O15 Na11 111.4(2)
C24 O15 Na11 113.2(2)
N12 C16 C15 112.0(3)
N12 C16 H16A 109.2
C15 C16 H16A 109.2
N12 C16 H16B 109.2
C15 C16 H16B 109.2
H16A C16 H16B 107.9
C27 O16 C26 114.0(3)
C27 O16 Na11 111.62(18)
C26 O16 Na11 113.36(18)
N12 C17 C18 111.3(3)
N12 C17 H17A 109.4
C18 C17 H17A 109.4
N12 C17 H17B 109.4
C18 C17 H17B 109.4
H17A C17 H17B 108.0
O13 C18 C17 112.8(3)
O13 C18 H18A 109.0
C17 C18 H18A 109.0
O13 C18 H18B 109.0
C17 C18 H18B 109.0
H18A C18 H18B 107.8
O13 C19 C20 108.1(3)
O13 C19 H19A 110.1
C20 C19 H19A 110.1
O13 C19 H19B 110.1
C20 C19 H19B 110.1
H19A C19 H19B 108.4
O14 C20 C19 108.0(3)
O14 C20 H20A 110.1
C19 C20 H20A 110.1
O14 C20 H20B 110.1
C19 C20 H20B 110.1
H20A C20 H20B 108.4
O14 C21 C22 112.1(3)
O14 C21 H21A 109.2
C22 C21 H21A 109.2
O14 C21 H21B 109.2
C22 C21 H21B 109.2
H21A C21 H21B 107.9
N11 C22 C21 112.0(3)
N11 C22 H22A 109.2
C21 C22 H22A 109.2
N11 C22 H22B 109.2
C21 C22 H22B 109.2
H22A C22 H22B 107.9
N11 C23 C24 113.3(3)
N11 C23 H23A 108.9
C24 C23 H23A 108.9
N11 C23 H23B 108.9
C24 C23 H23B 108.9
H23A C23 H23B 107.7
O15 C24 C23 111.8(3)
O15 C24 H24A 109.3
C23 C24 H24A 109.3
O15 C24 H24B 109.3
C23 C24 H24B 109.3
H24A C24 H24B 107.9
O15 C25 C26 107.5(3)
O15 C25 H25A 110.2
C26 C25 H25A 110.2
O15 C25 H25B 110.2
C26 C25 H25B 110.2
H25A C25 H25B 108.5
O16 C26 C25 107.1(3)
O16 C26 H26A 110.3
C25 C26 H26A 110.3
O16 C26 H26B 110.3
C25 C26 H26B 110.3
H26A C26 H26B 108.5
O16 C27 C28 112.9(3)
O16 C27 H27A 109.0
C28 C27 H27A 109.0
O16 C27 H27B 109.0
C28 C27 H27B 109.0
H27A C27 H27B 107.8
N12 C28 C27 111.7(3)
N12 C28 H28A 109.3
C27 C28 H28A 109.3
N12 C28 H28B 109.3
C27 C28 H28B 109.3
H28A C28 H28B 107.9
O34 Na31 O31 102.96(8)
O34 Na31 O35 104.52(8)
O31 Na31 O35 102.68(8)
O34 Na31 O36 158.85(9)
O31 Na31 O36 96.97(8)
O35 Na31 O36 63.65(8)
O34 Na31 O32 96.49(8)
O31 Na31 O32 64.87(7)
O35 Na31 O32 157.76(9)
O36 Na31 O32 98.34(8)
O34 Na31 O33 64.26(7)
O31 Na31 O33 156.25(9)
O35 Na31 O33 100.03(8)
O36 Na31 O33 99.25(8)
O32 Na31 O33 95.56(8)
O34 Na31 N31 65.62(8)
O31 Na31 N31 65.18(7)
O35 Na31 N31 64.13(8)
O36 Na31 N31 118.14(8)
O32 Na31 N31 120.30(8)
O33 Na31 N31 120.35(8)
N31 C31 C32 113.6(3)
N31 C31 H31A 108.8
C32 C31 H31A 108.8
N31 C31 H31B 108.8
C32 C31 H31B 108.8
H31A C31 H31B 107.7
C43 N31 C31 109.8(2)
C43 N31 C42 111.0(3)
C31 N31 C42 111.2(2)
C43 N31 Na31 109.64(17)
C31 N31 Na31 107.74(17)
C42 N31 Na31 107.41(18)
C32 O31 C33 111.8(2)
C32 O31 Na31 122.05(17)
C33 O31 Na31 117.99(17)
O31 C32 C31 108.7(2)
O31 C32 H32A 110.0
C31 C32 H32A 110.0
O31 C32 H32B 110.0
C31 C32 H32B 110.0
H32A C32 H32B 108.3
C48 N32 C36 111.3(3)
C48 N32 C37 111.8(3)
C36 N32 C37 111.1(3)
C35 O32 C34 112.7(2)
C35 O32 Na31 121.14(17)
C34 O32 Na31 103.10(18)
O31 C33 C34 108.5(3)
O31 C33 H33A 110.0
C34 C33 H33A 110.0
O31 C33 H33B 110.0
C34 C33 H33B 110.0
H33A C33 H33B 108.4
C39 O33 C38 114.1(2)
C39 O33 Na31 102.90(18)
C38 O33 Na31 121.70(19)
O32 C34 C33 108.8(3)
O32 C34 H34A 109.9
C33 C34 H34A 109.9
O32 C34 H34B 109.9
C33 C34 H34B 109.9
H34A C34 H34B 108.3
C40 O34 C41 110.3(2)
C40 O34 Na31 120.09(18)
C41 O34 Na31 122.69(18)
O32 C35 C36 113.7(3)
O32 C35 H35A 108.8
C36 C35 H35A 108.8
O32 C35 H35B 108.8
C36 C35 H35B 108.8
H35A C35 H35B 107.7
C44 O35 C45 111.9(2)
C44 O35 Na31 122.50(18)
C45 O35 Na31 118.79(19)
N32 C36 C35 112.0(3)
N32 C36 H36A 109.2
C35 C36 H36A 109.2
N32 C36 H36B 109.2
C35 C36 H36B 109.2
H36A C36 H36B 107.9
C46 O36 C47 113.1(3)
C46 O36 Na31 104.0(2)
C47 O36 Na31 120.2(2)
N32 C37 C38 111.9(3)
N32 C37 H37A 109.2
C38 C37 H37A 109.2
N32 C37 H37B 109.2
C38 C37 H37B 109.2
H37A C37 H37B 107.9
O33 C38 C37 113.5(3)
O33 C38 H38A 108.9
C37 C38 H38A 108.9
O33 C38 H38B 108.9
C37 C38 H38B 108.9
H38A C38 H38B 107.7
O33 C39 C40 108.4(3)
O33 C39 H39A 110.0
C40 C39 H39A 110.0
O33 C39 H39B 110.0
C40 C39 H39B 110.0
H39A C39 H39B 108.4
O34 C40 C39 109.2(3)
O34 C40 H40A 109.8
C39 C40 H40A 109.8
O34 C40 H40B 109.8
C39 C40 H40B 109.8
H40A C40 H40B 108.3
O34 C41 C42 107.9(3)
O34 C41 H41A 110.1
C42 C41 H41A 110.1
O34 C41 H41B 110.1
C42 C41 H41B 110.1
H41A C41 H41B 108.4
N31 C42 C41 113.2(3)
N31 C42 H42A 108.9
C41 C42 H42A 108.9
N31 C42 H42B 108.9
C41 C42 H42B 108.9
H42A C42 H42B 107.7
N31 C43 C44 113.2(3)
N31 C43 H43A 108.9
C44 C43 H43A 108.9
N31 C43 H43B 108.9
C44 C43 H43B 108.9
H43A C43 H43B 107.7
O35 C44 C43 109.0(3)
O35 C44 H44A 109.9
C43 C44 H44A 109.9
O35 C44 H44B 109.9
C43 C44 H44B 109.9
H44A C44 H44B 108.3
O35 C45 C46 108.2(3)
O35 C45 H45A 110.0
C46 C45 H45A 110.0
O35 C45 H45B 110.0
C46 C45 H45B 110.0
H45A C45 H45B 108.4
O36 C46 C45 108.4(3)
O36 C46 H46A 110.0
C45 C46 H46A 110.0
O36 C46 H46B 110.0
C45 C46 H46B 110.0
H46A C46 H46B 108.4
O36 C47 C48 113.3(3)
O36 C47 H47A 108.9
C48 C47 H47A 108.9
O36 C47 H47B 108.9
C48 C47 H47B 108.9
H47A C47 H47B 107.7
N32 C48 C47 112.0(3)
N32 C48 H48A 109.2
C47 C48 H48A 109.2
N32 C48 H48B 109.2
C47 C48 H48B 109.2
H48A C48 H48B 107.9
O56 Na51 O53 103.42(8)
O56 Na51 O51 159.32(9)
O53 Na51 O51 94.16(8)
O56 Na51 O55 65.34(7)
O53 Na51 O55 162.53(9)
O51 Na51 O55 99.81(8)
O56 Na51 N51 115.10(9)
O53 Na51 N51 111.94(9)
O51 Na51 N51 66.66(9)
O55 Na51 N51 65.11(9)
O56 Na51 O54 87.64(9)
O53 Na51 O54 63.60(7)
O51 Na51 O54 110.20(9)
O55 Na51 O54 101.39(8)
N51 Na51 O54 64.45(9)
O56 Na51 O52 99.29(8)
O53 Na51 O52 107.76(8)
O51 Na51 O52 64.47(7)
O55 Na51 O52 87.85(8)
N51 Na51 O52 117.75(9)
O54 Na51 O52 170.21(9)
O56 Na51 N52 65.30(7)
O53 Na51 N52 66.09(7)
O51 Na51 N52 113.76(8)
O55 Na51 N52 116.56(8)
N51 Na51 N52 177.93(9)
O54 Na51 N52 113.69(8)
O52 Na51 N52 63.91(7)
N51 C51 C52 112.5(3)
N51 C51 H51A 109.1
C52 C51 H51A 109.1
N51 C51 H51B 109.1
C52 C51 H51B 109.1
H51A C51 H51B 107.8
C62 N51 C63 108.2(3)
C62 N51 C51 113.9(3)
C63 N51 C51 112.7(3)
C62 N51 C62A 21.5(8)
C63 N51 C62A 128.0(9)
C51 N51 C62A 95.5(8)
C62 N51 Na51 111.5(2)
C63 N51 Na51 107.33(19)
C51 N51 Na51 103.03(19)
C62A N51 Na51 107.5(8)
C52 O51 C53 112.4(2)
C52 O51 Na51 118.53(19)
C53 O51 Na51 117.84(19)
O51 C52 C51 109.2(3)
O51 C52 H52A 109.8
C51 C52 H52A 109.8
O51 C52 H52B 109.8
C51 C52 H52B 109.8
H52A C52 H52B 108.3
C68 N52 C57 111.4(2)
C68 N52 C56 110.8(2)
C57 N52 C56 109.7(2)
C68 N52 Na51 108.45(17)
C57 N52 Na51 106.54(17)
C56 N52 Na51 109.80(18)
C54 O52 C55 112.6(2)
C54 O52 Na51 109.42(18)
C55 O52 Na51 116.44(17)
O51 C53 C54 108.5(3)
O51 C53 H53A 110.0
C54 C53 H53A 110.0
O51 C53 H53B 110.0
C54 C53 H53B 110.0
H53A C53 H53B 108.4
C59 O53 C58 112.6(2)
C59 O53 Na51 111.91(18)
C58 O53 Na51 113.80(17)
O52 C54 C53 108.0(3)
O52 C54 H54A 110.1
C53 C54 H54A 110.1
O52 C54 H54B 110.1
C53 C54 H54B 110.1
H54A C54 H54B 108.4
C60 O54 C61 109.0(3)
C60 O54 Na51 116.23(19)
C61 O54 Na51 118.8(2)
O52 C55 C56 112.4(2)
O52 C55 H55A 109.1
C56 C55 H55A 109.1
O52 C55 H55B 109.1
C56 C55 H55B 109.1
H55A C55 H55B 107.9
C65 O55 C64 113.1(3)
C65 O55 Na51 115.83(18)
C64 O55 Na51 120.3(2)
N52 C56 C55 111.9(3)
N52 C56 H56A 109.2
C55 C56 H56A 109.2
N52 C56 H56B 109.2
C55 C56 H56B 109.2
H56A C56 H56B 107.9
C66 O56 C67 112.9(2)
C66 O56 Na51 107.13(18)
C67 O56 Na51 115.97(17)
N52 C57 C58 112.6(2)
N52 C57 H57A 109.1
C58 C57 H57A 109.1
N52 C57 H57B 109.1
C58 C57 H57B 109.1
H57A C57 H57B 107.8
O53 C58 C57 112.5(3)
O53 C58 H58A 109.1
C57 C58 H58A 109.1
O53 C58 H58B 109.1
C57 C58 H58B 109.1
H58A C58 H58B 107.8
O53 C59 C60 108.7(3)
O53 C59 H59A 110.0
C60 C59 H59A 110.0
O53 C59 H59B 110.0
C60 C59 H59B 110.0
H59A C59 H59B 108.3
O54 C60 C59 109.0(3)
O54 C60 H60A 109.9
C59 C60 H60A 109.9
O54 C60 H60B 109.9
C59 C60 H60B 109.9
H60A C60 H60B 108.3
O54 C61 C62 107.4(3)
O54 C61 H61A 110.2
C62 C61 H61A 110.2
O54 C61 H61B 110.2
C62 C61 H61B 110.2
H61A C61 H61B 108.5
N51 C62 C61 111.5(4)
N51 C62 H62A 109.3
C61 C62 H62A 109.3
N51 C62 H62B 109.3
C61 C62 H62B 109.3
H62A C62 H62B 108.0
C62A C61A H61C 112.1
C62A C61A H61D 112.1
H61C C61A H61D 109.7
C61A C62A N51 112.1(16)
C61A C62A H62C 109.2
N51 C62A H62C 109.2
C61A C62A H62D 109.2
N51 C62A H62D 109.2
H62C C62A H62D 107.9
N51 C63 C64 112.9(3)
N51 C63 H63A 109.0
C64 C63 H63A 109.0
N51 C63 H63B 109.0
C64 C63 H63B 109.0
H63A C63 H63B 107.8
O55 C64 C63 107.3(3)
O55 C64 H64A 110.3
C63 C64 H64A 110.3
O55 C64 H64B 110.3
C63 C64 H64B 110.3
H64A C64 H64B 108.5
O55 C65 C66 108.4(3)
O55 C65 H65A 110.0
C66 C65 H65A 110.0
O55 C65 H65B 110.0
C66 C65 H65B 110.0
H65A C65 H65B 108.4
O56 C66 C65 108.1(3)
O56 C66 H66A 110.1
C65 C66 H66A 110.1
O56 C66 H66B 110.1
C65 C66 H66B 110.1
H66A C66 H66B 108.4
O56 C67 C68 113.0(3)
O56 C67 H67A 109.0
C68 C67 H67A 109.0
O56 C67 H67B 109.0
C68 C67 H67B 109.0
H67A C67 H67B 107.8
N52 C68 C67 111.5(3)
N52 C68 H68A 109.3
C67 C68 H68A 109.3
N52 C68 H68B 109.3
C67 C68 H68B 109.3
H68A C68 H68B 108.0

loop_
_geom_bond_atom_site_label_1
_geom_bond_atom_site_label_2
_geom_bond_distance
Cr1 As1 2.5230(6)
Cr1 As5 2.5295(5)
Cr1 As3 2.5346(6)
Cr1 As7 2.5348(5)
Cr1 As4 2.5376(5)
Cr1 As8 2.5385(5)
Cr1 As6 2.5607(6)
Cr1 As2 2.5650(6)
As1 As8 2.4243(5)
As1 As2 2.4296(5)
As2 As3 2.4394(5)
As3 As4 2.4261(5)
As4 As5 2.4179(4)
As5 As6 2.4238(5)
As6 As7 2.4205(4)
As7 As8 2.4221(4)
Na11 O14 2.458(2)
Na11 O11 2.458(3)
Na11 O16 2.463(2)
Na11 O12 2.518(3)
Na11 O13 2.543(3)
Na11 O15 2.587(3)
Na11 N11 2.705(3)
Na11 N12 2.747(3)
C11 N11 1.467(4)
C11 C12 1.498(5)
C11 H11A 0.9900
C11 H11B 0.9900
N11 C23 1.460(4)
N11 C22 1.469(4)
O11 C13 1.423(4)
O11 C12 1.428(4)
C12 H12A 0.9900
C12 H12B 0.9900
N12 C16 1.459(5)
N12 C17 1.470(5)
N12 C28 1.471(4)
O12 C14 1.397(5)
O12 C15 1.437(5)
C13 C14 1.473(6)
C13 H13A 0.9900
C13 H13B 0.9900
O13 C18 1.407(5)
O13 C19 1.425(5)
C14 H14A 0.9900
C14 H14B 0.9900
O14 C21 1.418(4)
O14 C20 1.433(4)
C15 C16 1.507(7)
C15 H15A 0.9900
C15 H15B 0.9900
O15 C25 1.428(4)
O15 C24 1.431(4)
C16 H16A 0.9900
C16 H16B 0.9900
O16 C27 1.429(4)
O16 C26 1.429(4)
C17 C18 1.519(5)
C17 H17A 0.9900
C17 H17B 0.9900
C18 H18A 0.9900
C18 H18B 0.9900
C19 C20 1.475(6)
C19 H19A 0.9900
C19 H19B 0.9900
C20 H20A 0.9900
C20 H20B 0.9900
C21 C22 1.524(5)
C21 H21A 0.9900
C21 H21B 0.9900
C22 H22A 0.9900
C22 H22B 0.9900
C23 C24 1.508(5)
C23 H23A 0.9900
C23 H23B 0.9900
C24 H24A 0.9900
C24 H24B 0.9900
C25 C26 1.491(5)
C25 H25A 0.9900
C25 H25B 0.9900
C26 H26A 0.9900
C26 H26B 0.9900
C27 C28 1.511(5)
C27 H27A 0.9900
C27 H27B 0.9900
C28 H28A 0.9900
C28 H28B 0.9900
Na31 O34 2.487(2)
Na31 O31 2.531(2)
Na31 O35 2.563(2)
Na31 O36 2.651(3)
Na31 O32 2.661(3)
Na31 O33 2.681(3)
Na31 N31 2.703(3)
C31 N31 1.466(4)
C31 C32 1.510(4)
C31 H31A 0.9900
C31 H31B 0.9900
N31 C43 1.464(4)
N31 C42 1.467(4)
O31 C32 1.420(4)
O31 C33 1.426(4)
C32 H32A 0.9900
C32 H32B 0.9900
N32 C48 1.454(4)
N32 C36 1.462(4)
N32 C37 1.473(4)
O32 C35 1.422(4)
O32 C34 1.431(4)
C33 C34 1.486(4)
C33 H33A 0.9900
C33 H33B 0.9900
O33 C39 1.428(4)
O33 C38 1.441(4)
C34 H34A 0.9900
C34 H34B 0.9900
O34 C40 1.421(4)
O34 C41 1.426(4)
C35 C36 1.509(4)
C35 H35A 0.9900
C35 H35B 0.9900
O35 C44 1.417(4)
O35 C45 1.418(4)
C36 H36A 0.9900
C36 H36B 0.9900
O36 C46 1.434(4)
O36 C47 1.436(4)
C37 C38 1.505(5)
C37 H37A 0.9900
C37 H37B 0.9900
C38 H38A 0.9900
C38 H38B 0.9900
C39 C40 1.491(5)
C39 H39A 0.9900
C39 H39B 0.9900
C40 H40A 0.9900
C40 H40B 0.9900
C41 C42 1.519(4)
C41 H41A 0.9900
C41 H41B 0.9900
C42 H42A 0.9900
C42 H42B 0.9900
C43 C44 1.505(5)
C43 H43A 0.9900
C43 H43B 0.9900
C44 H44A 0.9900
C44 H44B 0.9900
C45 C46 1.487(5)
C45 H45A 0.9900
C45 H45B 0.9900
C46 H46A 0.9900
C46 H46B 0.9900
C47 C48 1.515(5)
C47 H47A 0.9900
C47 H47B 0.9900
C48 H48A 0.9900
C48 H48B 0.9900
Na51 O56 2.525(2)
Na51 O53 2.532(2)
Na51 O51 2.536(3)
Na51 O55 2.574(2)
Na51 N51 2.607(3)
Na51 O54 2.641(3)
Na51 O52 2.670(2)
Na51 N52 2.866(3)
C51 N51 1.481(5)
C51 C52 1.504(5)
C51 H51A 0.9900
C51 H51B 0.9900
N51 C62 1.460(5)
N51 C63 1.466(4)
N51 C62A 1.61(2)
O51 C52 1.426(4)
O51 C53 1.427(4)
C52 H52A 0.9900
C52 H52B 0.9900
N52 C68 1.466(4)
N52 C57 1.471(4)
N52 C56 1.473(4)
O52 C54 1.425(4)
O52 C55 1.434(4)
C53 C54 1.500(5)
C53 H53A 0.9900
C53 H53B 0.9900
O53 C59 1.425(4)
O53 C58 1.438(4)
C54 H54A 0.9900
C54 H54B 0.9900
O54 C60 1.402(4)
O54 C61 1.477(5)
C55 C56 1.515(4)
C55 H55A 0.9900
C55 H55B 0.9900
O55 C65 1.411(4)
O55 C64 1.422(4)
C56 H56A 0.9900
C56 H56B 0.9900
O56 C66 1.435(4)
O56 C67 1.437(4)
C57 C58 1.498(4)
C57 H57A 0.9900
C57 H57B 0.9900
C58 H58A 0.9900
C58 H58B 0.9900
C59 C60 1.482(4)
C59 H59A 0.9900
C59 H59B 0.9900
C60 H60A 0.9900
C60 H60B 0.9900
C61 C62 1.522(6)
C61 H61A 0.9900
C61 H61B 0.9900
C62 H62A 0.9900
C62 H62B 0.9900
C61A C62A 1.47(3)
C61A H61C 0.9900
C61A H61D 0.9900
C62A H62C 0.9900
C62A H62D 0.9900
C63 C64 1.500(5)
C63 H63A 0.9900
C63 H63B 0.9900
C64 H64A 0.9900
C64 H64B 0.9900
C65 C66 1.492(5)
C65 H65A 0.9900
C65 H65B 0.9900
C66 H66A 0.9900
C66 H66B 0.9900
C67 C68 1.510(4)
C67 H67A 0.9900
C67 H67B 0.9900
C68 H68A 0.9900
C68 H68B 0.9900
